data_7236722
loop_
_publ_author_name
'Lei, Yunxiang'
'Zhou, Yibin'
'Qian, Lebin'
'Wang, Yuxiang'
'Liu, Miaochang'
'Huang, Xiaobo'
'Wu, Ge'
'Wu, Huayue'
'Ding, Jinchang'
'Cheng, Yixiang'

_publ_section_title
;
 Polymorphism and mechanochromism of N-alkylated 1,4-dihydropyridine
 derivatives containing different electron-withdrawing end groups
;
_journal_issue 21
_journal_name_full 'Journal of Materials Chemistry C'
_journal_page_first 5183
_journal_paper_doi 10.1039/C7TC00362E
_journal_volume 5
_journal_year 2017
_chemical_formula_moiety 'C17 H23 N3 O2 S, H2 O'
_chemical_formula_sum 'C17 H25 N3 O3 S'
_chemical_formula_weight 351.46
_space_group_IT_number 14
_space_group_name_Hall '-P 2ybc'
_space_group_name_H-M_alt 'P 1 21/c 1'
_symmetry_cell_setting monoclinic
_symmetry_space_group_name_Hall '-P 2ybc'
_symmetry_space_group_name_H-M 'P 1 21/c 1'
_atom_sites_solution_hydrogens geom
_atom_sites_solution_primary direct
_atom_sites_solution_secondary difmap
_audit_creation_method SHELXL-97
_audit_update_record
;
2016-08-08 deposited with the CCDC.
2017-05-09 downloaded from the CCDC.
;
_cell_angle_alpha 90.00
_cell_angle_beta 115.917(8)
_cell_angle_gamma 90.00
_cell_formula_units_Z 4
_cell_length_a 10.9827(13)
_cell_length_b 14.2402(17)
_cell_length_c 12.5749(11)
_cell_measurement_reflns_used 9583
_cell_measurement_temperature 298(2)
_cell_measurement_theta_max 28.29
_cell_measurement_theta_min 2.29
_cell_volume 1768.9(4)
_computing_cell_refinement 'SAINT (Bruker, 2002)'
_computing_data_collection 'SMART (Bruker, 2002)'
_computing_data_reduction SAINT
_computing_molecular_graphics 'XP (Bruker, 2002)'
_computing_publication_material 'SHELXL-97 (Bruker, 2002)'
_computing_structure_refinement 'SHELXL-97 (Sheldrick, 1997)'
_computing_structure_solution 'SHELXS-97 (Sheldrick, 1997)'
_diffrn_ambient_temperature 298(2)
_diffrn_measured_fraction_theta_full 0.997
_diffrn_measured_fraction_theta_max 0.997
_diffrn_measurement_device_type 'Bruker APEX area-detector diffractometer'
_diffrn_measurement_method '\f and \w scans'
_diffrn_radiation_monochromator graphite
_diffrn_radiation_source 'fine-focus sealed tube'
_diffrn_radiation_type MoK\a
_diffrn_radiation_wavelength 0.71073
_diffrn_reflns_av_R_equivalents 0.0211
_diffrn_reflns_av_sigmaI/netI 0.0173
_diffrn_reflns_limit_h_max 13
_diffrn_reflns_limit_h_min -13
_diffrn_reflns_limit_k_max 17
_diffrn_reflns_limit_k_min -15
_diffrn_reflns_limit_l_max 15
_diffrn_reflns_limit_l_min -15
_diffrn_reflns_number 14001
_diffrn_reflns_theta_full 26.00
_diffrn_reflns_theta_max 26.00
_diffrn_reflns_theta_min 2.30
_exptl_absorpt_coefficient_mu 0.203
_exptl_absorpt_correction_T_max 0.9566
_exptl_absorpt_correction_T_min 0.9434
_exptl_absorpt_correction_type multi-scan
_exptl_absorpt_process_details 'SADABS (Bruker, 2002)'
_exptl_crystal_colour Orange
_exptl_crystal_density_diffrn 1.320
_exptl_crystal_density_method 'not measured'
_exptl_crystal_description Block
_exptl_crystal_F_000 752
_exptl_crystal_size_max 0.29
_exptl_crystal_size_mid 0.25
_exptl_crystal_size_min 0.22
_refine_diff_density_max 0.317
_refine_diff_density_min -0.408
_refine_diff_density_rms 0.043
_refine_ls_extinction_coef 0.012(2)
_refine_ls_extinction_expression Fc^*^=kFc[1+0.001xFc^2^\l^3^/sin(2\q)]^-1/4^
_refine_ls_extinction_method SHELXL
_refine_ls_goodness_of_fit_ref 1.072
_refine_ls_hydrogen_treatment constr
_refine_ls_matrix_type full
_refine_ls_number_parameters 223
_refine_ls_number_reflns 3481
_refine_ls_number_restraints 0
_refine_ls_restrained_S_all 1.072
_refine_ls_R_factor_all 0.0508
_refine_ls_R_factor_gt 0.0444
_refine_ls_shift/su_max 0.000
_refine_ls_shift/su_mean 0.000
_refine_ls_structure_factor_coef Fsqd
_refine_ls_weighting_details 'calc w=1/[\s^2^(Fo^2^)+(0.0777P)^2^+0.6474P] where P=(Fo^2^+2Fc^2^)/3'
_refine_ls_weighting_scheme calc
_refine_ls_wR_factor_gt 0.1379
_refine_ls_wR_factor_ref 0.1436
_reflns_number_gt 3044
_reflns_number_total 3481
_reflns_threshold_expression I>2\s(I)
_cod_data_source_file c7tc00362e2.cif
_cod_data_source_block mo_20160607b_0m
_cod_depositor_comments
;
The following automatic conversions were performed:

data item '_exptl_absorpt_correction_type' value 'Multi-scan' was
changed to 'multi-scan' in accordance with the
/home/saulius/struct/COD-crude-data/automatic-downloads/DataCite-retrospective/RSC/depositions/lib/dictionaries/cif_core.dic
dictionary named 'cif_core.dic' version 2.4.2 last updated on
2011-04-26.

data item '_symmetry_cell_setting' value 'Monoclinic' was changed to
'monoclinic' in accordance with the
/home/saulius/struct/COD-crude-data/automatic-downloads/DataCite-retrospective/RSC/depositions/lib/dictionaries/cif_core.dic
dictionary named 'cif_core.dic' version 2.4.2 last updated on
2011-04-26.

Automatic conversion script
Id: cif_fix_values 6909 2019-04-08 15:41:33Z antanas 
;
_cod_original_cell_volume 1768.9(3)
_cod_original_sg_symbol_H-M 'P 21/c'
_cod_database_code 7236722

loop_
_symmetry_equiv_pos_as_xyz
'x, y, z'
'-x, y+1/2, -z+1/2'
'-x, -y, -z'
'x, -y-1/2, z-1/2'

loop_
_atom_site_label
_atom_site_type_symbol
_atom_site_fract_x
_atom_site_fract_y
_atom_site_fract_z
_atom_site_U_iso_or_equiv
_atom_site_adp_type
_atom_site_occupancy
_atom_site_symmetry_multiplicity
_atom_site_calc_flag
_atom_site_refinement_flags
S1 S -0.21019(5) -0.11923(4) 0.05932(4) 0.0556(2) Uani 1 1 d .
O1 O -0.15461(14) 0.12692(11) 0.34905(13) 0.0625(4) Uani 1 1 d .
O2 O 0.23329(13) -0.03716(11) 0.38027(13) 0.0588(4) Uani 1 1 d .
N1 N -0.16711(13) 0.00703(10) 0.22802(12) 0.0386(3) Uani 1 1 d .
N2 N 0.02368(14) -0.07074(9) 0.23958(12) 0.0395(3) Uani 1 1 d .
N3 N 0.29660(15) 0.21806(10) 0.68752(13) 0.0448(4) Uani 1 1 d .
C1 C -0.09028(17) 0.06606(12) 0.32615(14) 0.0396(4) Uani 1 1 d .
C2 C -0.11297(17) -0.05822(11) 0.18164(14) 0.0389(4) Uani 1 1 d .
C3 C 0.11214(17) -0.01829(11) 0.34078(14) 0.0392(4) Uani 1 1 d .
C4 C 0.05260(16) 0.05084(10) 0.38567(14) 0.0349(3) Uani 1 1 d .
C5 C 0.13631(16) 0.10728(11) 0.48842(14) 0.0352(3) Uani 1 1 d .
C6 C 0.08088(17) 0.16923(11) 0.54340(14) 0.0383(4) Uani 1 1 d .
H6 H -0.0128 0.1730 0.5137 0.046 Uiso 1 1 calc R
C7 C 0.15897(18) 0.22411(12) 0.63875(14) 0.0416(4) Uani 1 1 d .
C8 C 0.35610(19) 0.16015(13) 0.63770(17) 0.0487(4) Uani 1 1 d .
C9 C 0.27871(18) 0.10616(13) 0.54092(16) 0.0441(4) Uani 1 1 d .
H9 H 0.3222 0.0673 0.5089 0.053 Uiso 1 1 calc R
C10 C -0.31527(17) 0.02256(14) 0.17325(16) 0.0470(4) Uani 1 1 d .
H10A H -0.3423 0.0414 0.2339 0.056 Uiso 1 1 calc R
H10B H -0.3609 -0.0360 0.1394 0.056 Uiso 1 1 calc R
C11 C -0.3592(2) 0.09632(19) 0.0785(2) 0.0683(6) Uani 1 1 d .
H11A H -0.3117 0.1538 0.1108 0.102 Uiso 1 1 calc R
H11B H -0.4549 0.1067 0.0489 0.102 Uiso 1 1 calc R
H11C H -0.3392 0.0757 0.0152 0.102 Uiso 1 1 calc R
C12 C 0.09008(19) -0.14121(13) 0.19535(17) 0.0475(4) Uani 1 1 d .
H12A H 0.0268 -0.1917 0.1565 0.057 Uiso 1 1 calc R
H12B H 0.1672 -0.1679 0.2618 0.057 Uiso 1 1 calc R
C13 C 0.1371(2) -0.09923(17) 0.1098(2) 0.0617(5) Uani 1 1 d .
H13A H 0.0610 -0.0731 0.0436 0.093 Uiso 1 1 calc R
H13B H 0.1782 -0.1472 0.0827 0.093 Uiso 1 1 calc R
H13C H 0.2020 -0.0506 0.1486 0.093 Uiso 1 1 calc R
C14 C 0.0929(2) 0.29200(15) 0.68824(18) 0.0558(5) Uani 1 1 d .
H14A H 0.1229 0.2797 0.7710 0.084 Uiso 1 1 calc R
H14B H -0.0036 0.2849 0.6476 0.084 Uiso 1 1 calc R
H14C H 0.1171 0.3550 0.6779 0.084 Uiso 1 1 calc R
C15 C 0.5080(2) 0.1546(2) 0.6905(2) 0.0787(8) Uani 1 1 d .
H15A H 0.5446 0.2166 0.6959 0.118 Uiso 1 1 calc R
H15B H 0.5343 0.1163 0.6412 0.118 Uiso 1 1 calc R
H15C H 0.5420 0.1275 0.7680 0.118 Uiso 1 1 calc R
C16 C 0.3799(2) 0.27483(15) 0.79539(17) 0.0572(5) Uani 1 1 d .
H16A H 0.4644 0.2424 0.8415 0.069 Uiso 1 1 calc R
H16B H 0.3316 0.2806 0.8439 0.069 Uiso 1 1 calc R
C17 C 0.4097(3) 0.37117(17) 0.7639(2) 0.0772(7) Uani 1 1 d .
H17A H 0.4570 0.3657 0.7155 0.116 Uiso 1 1 calc R
H17B H 0.4649 0.4049 0.8348 0.116 Uiso 1 1 calc R
H17C H 0.3264 0.4044 0.7211 0.116 Uiso 1 1 calc R
O3 O 0.7072(2) 0.20148(17) 0.4706(2) 0.1032(7) Uani 1 1 d .
H3A H 0.7149 0.1586 0.5202 0.155 Uiso 1 1 d R
H3B H 0.7343 0.1809 0.4211 0.155 Uiso 1 1 d R

loop_
_atom_site_aniso_label
_atom_site_aniso_U_11
_atom_site_aniso_U_22
_atom_site_aniso_U_33
_atom_site_aniso_U_23
_atom_site_aniso_U_13
_atom_site_aniso_U_12
S1 0.0525(3) 0.0582(3) 0.0481(3) -0.0187(2) 0.0144(2) -0.0047(2)
O1 0.0460(7) 0.0679(9) 0.0620(9) -0.0256(7) 0.0129(7) 0.0132(6)
O2 0.0399(7) 0.0666(9) 0.0635(9) -0.0225(7) 0.0167(6) 0.0054(6)
N1 0.0365(7) 0.0407(7) 0.0372(7) -0.0030(5) 0.0147(6) 0.0007(6)
N2 0.0420(7) 0.0364(7) 0.0411(7) -0.0069(6) 0.0188(6) 0.0008(6)
N3 0.0489(8) 0.0413(8) 0.0375(7) -0.0041(6) 0.0127(6) -0.0042(6)
C1 0.0422(9) 0.0382(8) 0.0378(8) -0.0021(6) 0.0168(7) 0.0014(7)
C2 0.0437(9) 0.0360(8) 0.0379(8) -0.0012(6) 0.0186(7) -0.0018(7)
C3 0.0399(8) 0.0382(8) 0.0397(8) -0.0032(7) 0.0176(7) -0.0010(7)
C4 0.0391(8) 0.0321(8) 0.0343(8) -0.0004(6) 0.0167(7) -0.0011(6)
C5 0.0414(8) 0.0312(7) 0.0333(8) 0.0031(6) 0.0167(7) -0.0023(6)
C6 0.0419(8) 0.0373(8) 0.0361(8) 0.0003(6) 0.0173(7) -0.0010(6)
C7 0.0517(9) 0.0373(8) 0.0355(8) 0.0014(6) 0.0188(7) -0.0007(7)
C8 0.0429(9) 0.0471(10) 0.0492(10) -0.0045(8) 0.0136(8) -0.0022(8)
C9 0.0423(9) 0.0426(9) 0.0457(9) -0.0053(7) 0.0175(8) -0.0001(7)
C10 0.0367(9) 0.0546(10) 0.0470(10) -0.0050(8) 0.0158(7) -0.0007(7)
C11 0.0550(12) 0.0765(15) 0.0625(13) 0.0136(11) 0.0156(10) 0.0128(11)
C12 0.0480(10) 0.0431(9) 0.0510(10) -0.0112(8) 0.0212(8) 0.0051(8)
C13 0.0606(12) 0.0709(13) 0.0633(13) -0.0128(10) 0.0360(11) 0.0013(10)
C14 0.0664(12) 0.0526(11) 0.0483(10) -0.0109(8) 0.0250(9) 0.0031(9)
C15 0.0439(11) 0.0872(17) 0.0862(17) -0.0305(14) 0.0111(11) -0.0024(11)
C16 0.0608(11) 0.0585(12) 0.0429(10) -0.0117(9) 0.0139(9) -0.0131(9)
C17 0.0838(17) 0.0617(14) 0.0748(16) -0.0104(12) 0.0243(13) -0.0212(12)
O3 0.1055(16) 0.1027(16) 0.1046(15) 0.0009(13) 0.0489(13) 0.0329(13)

loop_
_atom_type_symbol
_atom_type_description
_atom_type_scat_dispersion_real
_atom_type_scat_dispersion_imag
_atom_type_scat_source
C C 0.0033 0.0016 'International Tables Vol C Tables 4.2.6.8 and 6.1.1.4'
H H 0.0000 0.0000 'International Tables Vol C Tables 4.2.6.8 and 6.1.1.4'
N N 0.0061 0.0033 'International Tables Vol C Tables 4.2.6.8 and 6.1.1.4'
O O 0.0106 0.0060 'International Tables Vol C Tables 4.2.6.8 and 6.1.1.4'
S S 0.1246 0.1234 'International Tables Vol C Tables 4.2.6.8 and 6.1.1.4'

loop_
_geom_angle_atom_site_label_1
_geom_angle_atom_site_label_2
_geom_angle_atom_site_label_3
_geom_angle
C2 N1 C1 124.63(14)
C2 N1 C10 119.92(14)
C1 N1 C10 115.42(13)
C2 N2 C3 124.67(13)
C2 N2 C12 119.64(14)
C3 N2 C12 115.66(14)
C8 N3 C7 119.45(14)
C8 N3 C16 121.13(16)
C7 N3 C16 119.41(15)
O1 C1 N1 115.80(15)
O1 C1 C4 126.59(16)
N1 C1 C4 117.58(14)
N2 C2 N1 116.38(14)
N2 C2 S1 122.14(12)
N1 C2 S1 121.48(13)
O2 C3 C4 126.36(15)
O2 C3 N2 116.12(14)
C4 C3 N2 117.52(14)
C3 C4 C1 119.03(14)
C3 C4 C5 120.70(15)
C1 C4 C5 120.24(14)
C9 C5 C6 113.95(15)
C9 C5 C4 123.44(15)
C6 C5 C4 122.60(15)
C7 C6 C5 123.00(16)
C7 C6 H6 118.5
C5 C6 H6 118.5
N3 C7 C6 120.23(15)
N3 C7 C14 119.82(15)
C6 C7 C14 119.94(16)
N3 C8 C9 120.67(16)
N3 C8 C15 119.40(17)
C9 C8 C15 119.92(18)
C8 C9 C5 122.64(17)
C8 C9 H9 118.7
C5 C9 H9 118.7
N1 C10 C11 112.37(16)
N1 C10 H10A 109.1
C11 C10 H10A 109.1
N1 C10 H10B 109.1
C11 C10 H10B 109.1
H10A C10 H10B 107.9
C10 C11 H11A 109.5
C10 C11 H11B 109.5
H11A C11 H11B 109.5
C10 C11 H11C 109.5
H11A C11 H11C 109.5
H11B C11 H11C 109.5
N2 C12 C13 112.17(16)
N2 C12 H12A 109.2
C13 C12 H12A 109.2
N2 C12 H12B 109.2
C13 C12 H12B 109.2
H12A C12 H12B 107.9
C12 C13 H13A 109.5
C12 C13 H13B 109.5
H13A C13 H13B 109.5
C12 C13 H13C 109.5
H13A C13 H13C 109.5
H13B C13 H13C 109.5
C7 C14 H14A 109.5
C7 C14 H14B 109.5
H14A C14 H14B 109.5
C7 C14 H14C 109.5
H14A C14 H14C 109.5
H14B C14 H14C 109.5
C8 C15 H15A 109.5
C8 C15 H15B 109.5
H15A C15 H15B 109.5
C8 C15 H15C 109.5
H15A C15 H15C 109.5
H15B C15 H15C 109.5
N3 C16 C17 111.77(18)
N3 C16 H16A 109.3
C17 C16 H16A 109.3
N3 C16 H16B 109.3
C17 C16 H16B 109.3
H16A C16 H16B 107.9
C16 C17 H17A 109.5
C16 C17 H17B 109.5
H17A C17 H17B 109.5
C16 C17 H17C 109.5
H17A C17 H17C 109.5
H17B C17 H17C 109.5
H3A O3 H3B 109.6

loop_
_geom_bond_atom_site_label_1
_geom_bond_atom_site_label_2
_geom_bond_distance
S1 C2 1.6809(17)
O1 C1 1.229(2)
O2 C3 1.229(2)
N1 C2 1.364(2)
N1 C1 1.425(2)
N1 C10 1.480(2)
N2 C2 1.363(2)
N2 C3 1.428(2)
N2 C12 1.484(2)
N3 C8 1.363(2)
N3 C7 1.363(2)
N3 C16 1.498(2)
C1 C4 1.429(2)
C3 C4 1.428(2)
C4 C5 1.457(2)
C5 C9 1.407(2)
C5 C6 1.412(2)
C6 C7 1.373(2)
C6 H6 0.9300
C7 C14 1.498(2)
C8 C9 1.375(3)
C8 C15 1.504(3)
C9 H9 0.9300
C10 C11 1.501(3)
C10 H10A 0.9700
C10 H10B 0.9700
C11 H11A 0.9600
C11 H11B 0.9600
C11 H11C 0.9600
C12 C13 1.505(3)
C12 H12A 0.9700
C12 H12B 0.9700
C13 H13A 0.9600
C13 H13B 0.9600
C13 H13C 0.9600
C14 H14A 0.9600
C14 H14B 0.9600
C14 H14C 0.9600
C15 H15A 0.9600
C15 H15B 0.9600
C15 H15C 0.9600
C16 C17 1.503(3)
C16 H16A 0.9700
C16 H16B 0.9700
C17 H17A 0.9600
C17 H17B 0.9600
C17 H17C 0.9600
O3 H3A 0.8503
O3 H3B 0.8503

loop_
_geom_hbond_atom_site_label_D
_geom_hbond_atom_site_label_H
_geom_hbond_atom_site_label_A
_geom_hbond_distance_DH
_geom_hbond_distance_HA
_geom_hbond_distance_DA
_geom_hbond_angle_DHA
_geom_hbond_site_symmetry_A
O3 H3B O1 0.85 1.97 2.791(3) 163.3 1_655
O3 H3A O2 0.85 2.06 2.890(3) 163.6 3_656

loop_
_geom_torsion_atom_site_label_1
_geom_torsion_atom_site_label_2
_geom_torsion_atom_site_label_3
_geom_torsion_atom_site_label_4
_geom_torsion
C2 N1 C1 O1 173.32(16)
C10 N1 C1 O1 -4.6(2)
C2 N1 C1 C4 -5.0(2)
C10 N1 C1 C4 177.09(14)
C3 N2 C2 N1 -2.5(2)
C12 N2 C2 N1 179.36(14)
C3 N2 C2 S1 177.22(12)
C12 N2 C2 S1 -0.9(2)
C1 N1 C2 N2 4.4(2)
C10 N1 C2 N2 -177.73(14)
C1 N1 C2 S1 -175.30(12)
C10 N1 C2 S1 2.5(2)
C2 N2 C3 O2 -178.24(16)
C12 N2 C3 O2 -0.1(2)
C2 N2 C3 C4 1.3(2)
C12 N2 C3 C4 179.48(14)
O2 C3 C4 C1 177.76(17)
N2 C3 C4 C1 -1.7(2)
O2 C3 C4 C5 -0.3(3)
N2 C3 C4 C5 -179.84(13)
O1 C1 C4 C3 -174.70(18)
N1 C1 C4 C3 3.4(2)
O1 C1 C4 C5 3.4(3)
N1 C1 C4 C5 -178.48(13)
C3 C4 C5 C9 7.7(2)
C1 C4 C5 C9 -170.36(15)
C3 C4 C5 C6 -173.10(14)
C1 C4 C5 C6 8.8(2)
C9 C5 C6 C7 0.6(2)
C4 C5 C6 C7 -178.63(15)
C8 N3 C7 C6 2.9(2)
C16 N3 C7 C6 -176.83(15)
C8 N3 C7 C14 -176.18(17)
C16 N3 C7 C14 4.1(2)
C5 C6 C7 N3 -2.4(2)
C5 C6 C7 C14 176.67(16)
C7 N3 C8 C9 -1.7(3)
C16 N3 C8 C9 177.97(18)
C7 N3 C8 C15 179.1(2)
C16 N3 C8 C15 -1.3(3)
N3 C8 C9 C5 0.0(3)
C15 C8 C9 C5 179.2(2)
C6 C5 C9 C8 0.6(3)
C4 C5 C9 C8 179.80(16)
C2 N1 C10 C11 -89.8(2)
C1 N1 C10 C11 88.3(2)
C2 N2 C12 C13 91.5(2)
C3 N2 C12 C13 -86.80(19)
C8 N3 C16 C17 92.6(2)
C7 N3 C16 C17 -87.8(2)
